data_7704206
loop_
_publ_author_name
'Richardson, Paul'
'G\'alico, Diogo Alves'
'Ovens, Jeffrey'
'Sigoli, Fernando A.'
'Murugesu, Muralee'

_publ_section_title
;
 Incorporation of a nitrogen-rich energetic ligand in a {Yb} complex
 exhibiting slow relaxation of the magnetisation under an applied field.
;
_journal_issue 30
_journal_name_full 'Dalton transactions (Cambridge, England : 2003)'
_journal_page_first 10344
_journal_page_last 10348
_journal_paper_doi 10.1039/d0dt00696c
_journal_volume 49
_journal_year 2020
_chemical_formula_moiety 'C62 H66 F42 N8 O12 Yb2, 2(C2 H3 N)'
_chemical_formula_sum 'C66 H72 F42 N10 O12 Yb2'
_chemical_formula_weight 2341.35
_space_group_IT_number 14
_space_group_name_Hall '-P 2yn'
_space_group_name_H-M_alt 'P 1 21/n 1'
_symmetry_cell_setting monoclinic
_symmetry_space_group_name_H-M 'P 1 21/n 1'
_atom_sites_solution_hydrogens difmap
_atom_sites_solution_primary other
_audit_update_record
;
2020-01-20 deposited with the CCDC.	2020-04-28 downloaded from the CCDC.
;
_cell_angle_alpha 90
_cell_angle_beta 103.150(4)
_cell_angle_gamma 90
_cell_formula_units_Z 2
_cell_length_a 14.55590(4)
_cell_length_b 18.25540(4)
_cell_length_c 17.91350(4)
_cell_measurement_reflns_used 9954
_cell_measurement_temperature 200(2)
_cell_measurement_theta_max 25.21
_cell_measurement_theta_min 2.52
_cell_volume 4635.22(8)
_computing_cell_refinement 'Apex2 (Bruker AXS, 2006)'
_computing_data_collection 'Apex2 (Bruker AXS, 2006)'
_computing_data_reduction 'Apex2 (Bruker AXS, 2006)'
_computing_molecular_graphics 'CAMERON (Watkin et al., 1996)'
_computing_publication_material 'CRYSTALS (Betteridge et al., 2003)'
_computing_structure_refinement 'CRYSTALS (Betteridge et al., 2003)'
_computing_structure_solution 'Superflip (Palatinus & Chapuis, 2007)'
_diffrn_ambient_temperature 200(2)
_diffrn_measured_fraction_theta_full 0.980
_diffrn_measured_fraction_theta_max 0.980
_diffrn_measurement_device Area
_diffrn_measurement_device_type 'Bruker Kappa Apex2'
_diffrn_measurement_method '\f & \w scans'
_diffrn_radiation_monochromator graphite
_diffrn_radiation_type 'Mo K\a'
_diffrn_radiation_wavelength 0.71073
_diffrn_reflns_av_R_equivalents 0.050
_diffrn_reflns_av_unetI/netI 0.081
_diffrn_reflns_limit_h_max 17
_diffrn_reflns_limit_h_min -17
_diffrn_reflns_limit_k_max 21
_diffrn_reflns_limit_k_min -21
_diffrn_reflns_limit_l_max 12
_diffrn_reflns_limit_l_min -21
_diffrn_reflns_number 29676
_diffrn_reflns_theta_full 25.398
_diffrn_reflns_theta_max 25.398
_diffrn_reflns_theta_min 1.615
_diffrn_standards_number 0
_exptl_absorpt_coefficient_mu 2.147
_exptl_absorpt_correction_T_max 0.87
_exptl_absorpt_correction_T_min 0.71
_exptl_absorpt_correction_type multi-scan
_exptl_absorpt_process_details 'SADABS (Siemens, 1996)'
_exptl_crystal_colour orange
_exptl_crystal_density_diffrn 1.677
_exptl_crystal_density_meas ?
_exptl_crystal_density_method 'not measured'
_exptl_crystal_description block
_exptl_crystal_F_000 2304.005
_exptl_crystal_size_max 0.295
_exptl_crystal_size_mid 0.263
_exptl_crystal_size_min 0.066
_refine_diff_density_max 3.12
_refine_diff_density_min -2.36
_refine_ls_extinction_method None
_refine_ls_goodness_of_fit_ref 0.8545
_refine_ls_hydrogen_treatment constr
_refine_ls_matrix_type full
_refine_ls_number_parameters 800
_refine_ls_number_reflns 8192
_refine_ls_number_restraints 1124
_refine_ls_R_factor_all 0.1469
_refine_ls_R_factor_gt 0.1036
_refine_ls_shift/su_max 0.0043201
_refine_ls_shift/su_mean 0.0004378
_refine_ls_structure_factor_coef Fsqd
_refine_ls_weighting_details
;
 Method= 
 SQRT(W) = 1/(Data with the key SIGMA(/FO/) in list 6) 
;
_refine_ls_weighting_scheme sigma
_refine_ls_wR_factor_all 0.0679
_refine_ls_wR_factor_gt 0.0651
_refine_ls_wR_factor_ref 0.0679
_reflns_limit_h_max 16
_reflns_limit_h_min -17
_reflns_limit_k_max 21
_reflns_limit_k_min 0
_reflns_limit_l_max 21
_reflns_limit_l_min 0
_reflns_number_gt 4867
_reflns_number_total 8369
_reflns_threshold_expression I>2.0\s(I)
_oxford_diffrn_Wilson_B_factor 5.33
_oxford_diffrn_Wilson_scale 234.26
_oxford_refine_ls_r_factor_ref 0.1464
_oxford_refine_ls_scale 0.076980(13)
_oxford_reflns_number_all 8213
_cod_data_source_file d0dt00696c2.cif
_cod_data_source_block K0375
_cod_depositor_comments
;
The following automatic conversions were performed:

data item '_exptl_crystal_density_meas' value 'not measured' was
changed to '?' -- the value is perceived as not measured.

Automatic conversion script
Id: cif_fix_values 7556 2019-12-06 15:28:31Z antanas 

 Adding full bibliography for 7704206.cif.

 Adding full bibliography for 7704206.cif.
;
_cod_original_sg_symbol_H-M 'P 21/n '
_cod_database_code 7704206
_oxford_refine_reflns_threshold_expression_ref I>-2.5\s(I)

loop_
_symmetry_equiv_pos_as_xyz
x,y,z
-x,-y,-z
x+1/2,-y+1/2,z+1/2
-x+1/2,y+1/2,-z+1/2

loop_
_atom_site_label
_atom_site_type_symbol
_atom_site_fract_x
_atom_site_fract_y
_atom_site_fract_z
_atom_site_U_iso_or_equiv
_atom_site_occupancy
_atom_site_adp_type
_atom_site_refinement_flags_posn
_atom_site_refinement_flags_adp
_atom_site_refinement_flags_occupancy
_atom_site_disorder_assembly
_atom_site_disorder_group
_atom_site_attached_hydrogens
Yb1 Yb 0.493352(19) 0.345327(13) 0.137208(16) 0.0744 1.0000 Uani . . . . . .
F171 F 0.2839(8) 0.1047(5) 0.1746(6) 0.1994 0.530(5) Uani D U P 1 15 .
F172 F 0.2599(6) 0.1668(5) 0.0705(6) 0.2070 0.530(5) Uani D U P 1 15 .
F181 F 0.4356(8) 0.0381(5) 0.1425(7) 0.2194 0.530(5) Uani D U P 1 15 .
F182 F 0.4324(10) 0.1038(6) 0.0438(7) 0.2185 0.530(5) Uani D U P 1 15 .
F191 F 0.2768(11) -0.0199(7) 0.0935(6) 0.2292 0.530(5) Uani D U P 1 15 .
F192 F 0.2351(8) 0.0613(6) -0.0007(8) 0.2333 0.530(5) Uani D U P 1 15 .
F193 F 0.3561(10) -0.0150(6) 0.0009(7) 0.2332 0.530(5) Uani D U P 1 15 .
F271 F 0.1705(10) 0.3368(10) 0.1434(12) 0.2459 0.414(6) Uani D U P 1 13 .
F272 F 0.1786(16) 0.3894(12) 0.2509(7) 0.2537 0.414(6) Uani D U P 1 13 .
F281 F 0.0576(7) 0.4428(11) 0.1296(10) 0.2657 0.414(6) Uani D U P 1 13 .
F282 F 0.1649(14) 0.5199(6) 0.1774(9) 0.2639 0.414(6) Uani D U P 1 13 .
F291 F 0.1810(14) 0.3972(8) 0.0330(9) 0.2588 0.414(6) Uani D U P 1 13 .
F292 F 0.1053(12) 0.5049(10) 0.0188(8) 0.2604 0.414(6) Uani D U P 1 13 .
F293 F 0.2585(10) 0.4996(9) 0.0746(9) 0.2498 0.414(6) Uani D U P 1 13 .
F371 F 0.7644(7) 0.2638(10) -0.0259(8) 0.2761 0.508(7) Uani D U P 1 25 .
F372 F 0.6701(13) 0.1774(5) -0.0136(8) 0.2791 0.508(7) Uani D U P 1 25 .
F381 F 0.5259(8) 0.2368(10) -0.1049(8) 0.2850 0.508(7) Uani D U P 1 25 .
F382 F 0.5894(12) 0.3430(7) -0.0973(7) 0.2798 0.508(7) Uani D U P 1 25 .
F391 F 0.7074(12) 0.1924(9) -0.1448(9) 0.3049 0.508(7) Uani D U P 1 25 .
F392 F 0.7037(12) 0.3106(9) -0.1764(9) 0.2944 0.508(7) Uani D U P 1 25 .
F393 F 0.5791(10) 0.2397(11) -0.2228(6) 0.3051 0.508(7) Uani D U P 1 25 .
F471 F 0.7602(8) 0.2228(10) -0.0066(9) 0.2710 0.492(7) Uani D U P 1 26 .
F472 F 0.6766(12) 0.3018(7) -0.0805(6) 0.2759 0.492(7) Uani D U P 1 26 .
F481 F 0.5941(13) 0.1493(8) 0.0022(8) 0.2988 0.492(7) Uani D U P 1 26 .
F482 F 0.5158(8) 0.2266(10) -0.0773(10) 0.2956 0.492(7) Uani D U P 1 26 .
F491 F 0.7102(11) 0.1224(11) -0.0945(10) 0.3069 0.492(7) Uani D U P 1 26 .
F492 F 0.6245(17) 0.2019(10) -0.1774(8) 0.3126 0.492(7) Uani D U P 1 26 .
F493 F 0.5565(12) 0.1035(9) -0.1403(10) 0.3113 0.492(7) Uani D U P 1 26 .
F671 F 0.3099(10) 0.0868(6) 0.1773(6) 0.2068 0.470(5) Uani D U P 1 16 .
F672 F 0.2460(6) 0.1657(6) 0.0932(7) 0.2065 0.470(5) Uani D U P 1 16 .
F681 F 0.4594(6) 0.0842(7) 0.0890(8) 0.2325 0.470(5) Uani D U P 1 16 .
F682 F 0.3543(11) 0.1359(5) 0.0021(5) 0.2120 0.470(5) Uani D U P 1 16 .
F691 F 0.2287(8) 0.0267(6) 0.0558(9) 0.2215 0.470(5) Uani D U P 1 16 .
F692 F 0.3185(11) 0.0086(6) -0.0286(5) 0.2226 0.470(5) Uani D U P 1 16 .
F693 F 0.3671(12) -0.0302(5) 0.0917(7) 0.2227 0.470(5) Uani D U P 1 16 .
F771 F 0.5430(12) 0.5838(8) 0.2478(8) 0.3143 0.586(6) Uani D U P 1 12 .
F772 F 0.4125(11) 0.6006(8) 0.2805(12) 0.3060 0.586(6) Uani D U P 1 12 .
F781 F 0.6052(10) 0.4909(9) 0.3635(8) 0.3167 0.586(6) Uani D U P 1 12 .
F782 F 0.4739(12) 0.4948(8) 0.3984(7) 0.3089 0.586(6) Uani D U P 1 12 .
F791 F 0.6220(12) 0.6382(9) 0.3746(8) 0.3205 0.586(6) Uani D U P 1 12 .
F792 F 0.6014(13) 0.5823(9) 0.4798(6) 0.3332 0.586(6) Uani D U P 1 12 .
F793 F 0.4824(11) 0.6435(8) 0.4066(9) 0.3156 0.586(6) Uani D U P 1 12 .
O11 O 0.5267(3) 0.2911(2) 0.2521(3) 0.1056 1.0000 Uani D . . . . .
O12 O 0.4298(3) 0.2359(2) 0.1190(2) 0.1050 1.0000 Uani D . . . . .
O21 O 0.5023(3) 0.4479(2) 0.2127(2) 0.0999 1.0000 Uani D . . . . .
O22 O 0.3518(3) 0.3632(3) 0.1525(3) 0.1375 1.0000 Uani D . . . . .
O31 O 0.6464(5) 0.3727(3) 0.1765(3) 0.1476 1.0000 Uani D . . . . .
O32 O 0.5690(5) 0.2933(4) 0.0549(4) 0.2234 1.0000 Uani D U . . . .
N1 N 0.3861(3) 0.3323(2) 0.0063(3) 0.0814 1.0000 Uani D . . . . .
N2 N 0.3907(3) 0.3873(2) -0.0446(3) 0.0977 1.0000 Uani D . . . . .
N4 N 0.4939(4) 0.4455(2) 0.0503(3) 0.0954 1.0000 Uani D . . . . .
N5 N 0.5512(5) 0.5044(3) 0.0709(3) 0.1627 1.0000 Uani D . . . . .
N100 N 0.7717(9) 0.1460(6) 0.3082(7) 0.2744 1.0000 Uani D . . . . .
C3 C 0.4462(4) 0.4439(3) -0.0195(4) 0.1018 1.0000 Uani D . . . . .
C10 C 0.4274(5) 0.1901(3) 0.2404(4) 0.1350 1.0000 Uani D . . . . .
C11 C 0.4921(5) 0.2403(4) 0.2854(3) 0.1247 1.0000 Uani D . . . . .
C12 C 0.3967(4) 0.1887(3) 0.1595(4) 0.1954 1.0000 Uani D U . . . .
C13 C 0.5185(5) 0.2389(4) 0.3679(4) 0.2208 1.0000 Uani D U . . . .
C14 C 0.5484(17) 0.1631(7) 0.4010(8) 0.2209 0.437(16) Uani D U P 1 23 .
C15 C 0.4406(12) 0.2649(14) 0.4056(8) 0.2291 0.437(16) Uani D U P 1 23 .
C16 C 0.6038(14) 0.2889(12) 0.3999(8) 0.2195 0.437(16) Uani D U P 1 23 .
C17 C 0.3312(4) 0.1330(3) 0.1246(4) 0.2025 1.0000 Uani D U . . . .
C18 C 0.3730(6) 0.0773(5) 0.0879(6) 0.2183 0.530(5) Uani D U P 1 15 .
C19 C 0.3100(6) 0.0254(4) 0.0447(5) 0.2286 0.530(5) Uani D U P 1 15 .
C20 C 0.3492(5) 0.4654(5) 0.2303(5) 0.2474 1.0000 Uani D . . . . .
C21 C 0.4460(6) 0.4852(4) 0.2429(4) 0.2184 1.0000 Uani D . . . . .
C22 C 0.3047(5) 0.4048(5) 0.1865(5) 0.2400 1.0000 Uani D U . . . .
C23 C 0.4819(8) 0.5493(5) 0.2857(4) 0.3127 1.0000 Uani D U . . . .
C24 C 0.441(2) 0.5608(18) 0.3568(14) 0.3160 0.414(6) Uani D U P 1 13 .
C25 C 0.5889(9) 0.5493(16) 0.315(2) 0.3266 0.414(6) Uani D U P 1 13 .
C26 C 0.459(3) 0.6200(6) 0.2386(14) 0.3230 0.414(6) Uani D U P 1 13 .
C27 C 0.2055(5) 0.3982(5) 0.1834(5) 0.2542 1.0000 Uani D U . . . .
C28 C 0.1515(7) 0.4548(7) 0.1385(7) 0.2611 0.414(6) Uani D U P 1 13 .
C29 C 0.1742(8) 0.4643(6) 0.0653(5) 0.2565 0.414(6) Uani D U P 1 13 .
C30 C 0.7282(6) 0.3239(4) 0.0904(5) 0.2551 1.0000 Uani D U . . . .
C31 C 0.7263(6) 0.3642(4) 0.1593(5) 0.2358 1.0000 Uani D U . . . .
C32 C 0.6505(6) 0.2888(4) 0.0398(4) 0.2466 1.0000 Uani D U . . . .
C33 C 0.8061(8) 0.3990(5) 0.2082(6) 0.2653 1.0000 Uani D U . . . .
C34 C 0.791(2) 0.4814(7) 0.218(2) 0.2886 0.474(14) Uani D U P 1 27 .
C35 C 0.8971(11) 0.392(2) 0.1799(18) 0.2794 0.474(14) Uani D U P 1 27 .
C36 C 0.829(2) 0.3678(19) 0.2899(10) 0.2859 0.474(14) Uani D U P 1 27 .
C37 C 0.6717(6) 0.2515(4) -0.0243(3) 0.2738 1.0000 Uani D U . . . .
C38 C 0.6122(8) 0.2704(7) -0.0963(4) 0.2850 0.508(7) Uani D U P 1 25 .
C39 C 0.6504(8) 0.2530(7) -0.1611(5) 0.2950 0.508(7) Uani D U P 1 25 .
C44 C 0.4801(15) 0.1727(8) 0.4032(7) 0.2179 0.563(16) Uani D U P 1 24 .
C45 C 0.4823(14) 0.3063(8) 0.4045(7) 0.2227 0.563(16) Uani D U P 1 24 .
C46 C 0.6253(6) 0.2384(12) 0.3999(8) 0.2232 0.563(16) Uani D U P 1 24 .
C48 C 0.6041(8) 0.1961(6) -0.0554(6) 0.2933 0.492(7) Uani D U P 1 26 .
C49 C 0.6243(9) 0.1558(6) -0.1175(6) 0.3060 0.492(7) Uani D U P 1 26 .
C54 C 0.1441(11) 0.4151(15) 0.1036(8) 0.2726 0.586(6) Uani D U P 1 12 .
C55 C 0.1763(13) 0.3217(8) 0.2031(16) 0.2677 0.586(6) Uani D U P 1 12 .
C56 C 0.1721(13) 0.4507(13) 0.2381(13) 0.2576 0.586(6) Uani D U P 1 12 .
C64 C 0.8434(19) 0.4640(13) 0.1698(13) 0.2562 0.526(14) Uani D U P 1 28 .
C65 C 0.8922(12) 0.3475(12) 0.2320(18) 0.2449 0.526(14) Uani D U P 1 28 .
C66 C 0.7876(16) 0.4286(18) 0.2831(11) 0.2512 0.526(14) Uani D U P 1 28 .
C68 C 0.3629(7) 0.0925(5) 0.0666(5) 0.2183 0.470(5) Uani D U P 1 16 .
C69 C 0.3182(7) 0.0241(3) 0.0460(5) 0.2214 0.470(5) Uani D U P 1 16 .
C78 C 0.5298(9) 0.5357(6) 0.3628(5) 0.3136 0.586(6) Uani D U P 1 12 .
C79 C 0.5591(9) 0.6007(6) 0.4063(5) 0.3209 0.586(6) Uani D U P 1 12 .
C100 C 0.6697(10) 0.1470(8) 0.1720(7) 0.2744 1.0000 Uani D . . . . .
C101 C 0.7327(9) 0.1488(7) 0.2476(8) 0.2744 1.0000 Uani D . . . . .
H21 H 0.3573 0.3847 -0.0967 0.1012 1.0000 Uiso DR . . . . .
H101 H 0.4003 0.1535 0.2663 0.2100 1.0000 Uiso R . . . . .
H141 H 0.5656 0.1663 0.4554 0.2356 0.437(16) Uiso R . P 1 23 .
H142 H 0.6019 0.1492 0.3822 0.2356 0.437(16) Uiso R . P 1 23 .
H143 H 0.5001 0.1275 0.3862 0.2356 0.437(16) Uiso R . P 1 23 .
H151 H 0.4616 0.2653 0.4599 0.2359 0.437(16) Uiso R . P 1 23 .
H152 H 0.4181 0.3123 0.3884 0.2359 0.437(16) Uiso R . P 1 23 .
H153 H 0.3911 0.2302 0.3910 0.2359 0.437(16) Uiso R . P 1 23 .
H161 H 0.6193 0.2880 0.4543 0.2344 0.437(16) Uiso R . P 1 23 .
H162 H 0.6577 0.2760 0.3813 0.2344 0.437(16) Uiso R . P 1 23 .
H163 H 0.5834 0.3367 0.3826 0.2344 0.437(16) Uiso R . P 1 23 .
H201 H 0.3095 0.4957 0.2526 0.2477 1.0000 Uiso DR . . . . .
H241 H 0.4651 0.6032 0.3855 0.3272 0.414(6) Uiso DR . P 1 13 .
H242 H 0.4797 0.5198 0.3760 0.3272 0.414(6) Uiso DR . P 1 13 .
H243 H 0.3785 0.5518 0.3614 0.3272 0.414(6) Uiso DR . P 1 13 .
H251 H 0.6119 0.5917 0.3445 0.3300 0.414(6) Uiso DR . P 1 13 .
H252 H 0.5905 0.5570 0.2633 0.3300 0.414(6) Uiso DR . P 1 13 .
H253 H 0.6273 0.5084 0.3350 0.3300 0.414(6) Uiso DR . P 1 13 .
H261 H 0.4835 0.6618 0.2680 0.3294 0.414(6) Uiso DR . P 1 13 .
H262 H 0.4593 0.6282 0.1863 0.3294 0.414(6) Uiso DR . P 1 13 .
H263 H 0.3960 0.6115 0.2431 0.3294 0.414(6) Uiso DR . P 1 13 .
H301 H 0.7887 0.3210 0.0790 0.2850 1.0000 Uiso DR . . . . .
H341 H 0.8445 0.5046 0.2497 0.3100 0.474(14) Uiso DR . P 1 27 .
H342 H 0.7754 0.5058 0.1697 0.3100 0.474(14) Uiso DR . P 1 27 .
H343 H 0.7395 0.4833 0.2416 0.3100 0.474(14) Uiso DR . P 1 27 .
H351 H 0.9492 0.4156 0.2124 0.3100 0.474(14) Uiso DR . P 1 27 .
H352 H 0.8815 0.4161 0.1318 0.3100 0.474(14) Uiso DR . P 1 27 .
H353 H 0.9131 0.3423 0.1725 0.3100 0.474(14) Uiso DR . P 1 27 .
H361 H 0.8820 0.3918 0.3214 0.3100 0.474(14) Uiso DR . P 1 27 .
H362 H 0.8449 0.3181 0.2829 0.3100 0.474(14) Uiso DR . P 1 27 .
H363 H 0.7774 0.3697 0.3138 0.3100 0.474(14) Uiso DR . P 1 27 .
H441 H 0.4994 0.1762 0.4574 0.2355 0.563(16) Uiso R . P 1 24 .
H442 H 0.5089 0.1312 0.3861 0.2355 0.563(16) Uiso R . P 1 24 .
H443 H 0.4134 0.1677 0.3887 0.2355 0.563(16) Uiso R . P 1 24 .
H451 H 0.5015 0.3059 0.4589 0.2371 0.563(16) Uiso R . P 1 24 .
H452 H 0.5011 0.3510 0.3854 0.2371 0.563(16) Uiso R . P 1 24 .
H453 H 0.4157 0.3016 0.3894 0.2371 0.563(16) Uiso R . P 1 24 .
H461 H 0.6392 0.2391 0.4543 0.2344 0.563(16) Uiso R . P 1 24 .
H462 H 0.6456 0.2830 0.3816 0.2344 0.563(16) Uiso R . P 1 24 .
H463 H 0.6573 0.1985 0.3829 0.2344 0.563(16) Uiso R . P 1 24 .
H541 H 0.0791 0.4092 0.1028 0.2800 0.586(6) Uiso DR . P 1 12 .
H542 H 0.1532 0.4598 0.0790 0.2800 0.586(6) Uiso DR . P 1 12 .
H543 H 0.1649 0.3753 0.0775 0.2800 0.586(6) Uiso DR . P 1 12 .
H551 H 0.1102 0.3177 0.1985 0.2759 0.586(6) Uiso DR . P 1 12 .
H552 H 0.2077 0.3209 0.2558 0.2759 0.586(6) Uiso DR . P 1 12 .
H553 H 0.1976 0.2819 0.1774 0.2759 0.586(6) Uiso DR . P 1 12 .
H561 H 0.1066 0.4420 0.2326 0.2759 0.586(6) Uiso DR . P 1 12 .
H562 H 0.1809 0.4966 0.2157 0.2759 0.586(6) Uiso DR . P 1 12 .
H563 H 0.2024 0.4514 0.2910 0.2759 0.586(6) Uiso DR . P 1 12 .
H641 H 0.8996 0.4841 0.2006 0.2300 0.526(14) Uiso DR . P 1 28 .
H642 H 0.8572 0.4416 0.1257 0.2300 0.526(14) Uiso DR . P 1 28 .
H643 H 0.7985 0.5020 0.1542 0.2300 0.526(14) Uiso DR . P 1 28 .
H651 H 0.9473 0.3710 0.2607 0.2300 0.526(14) Uiso DR . P 1 28 .
H652 H 0.9064 0.3239 0.1887 0.2300 0.526(14) Uiso DR . P 1 28 .
H653 H 0.8713 0.3121 0.2634 0.2300 0.526(14) Uiso DR . P 1 28 .
H661 H 0.8456 0.4491 0.3101 0.2300 0.526(14) Uiso DR . P 1 28 .
H662 H 0.7420 0.4664 0.2692 0.2300 0.526(14) Uiso DR . P 1 28 .
H663 H 0.7660 0.3941 0.3150 0.2300 0.526(14) Uiso DR . P 1 28 .
H1001 H 0.6262 0.1074 0.1629 0.3415 1.0000 Uiso R . . . . .
H1002 H 0.7090 0.1450 0.1363 0.3415 1.0000 Uiso R . . . . .
H1003 H 0.6362 0.1920 0.1663 0.3415 1.0000 Uiso R . . . . .
H11 H 0.4013 0.2877 -0.0153 0.0983 1.0000 Uiso DR . . . . .
H12 H 0.3230 0.3301 0.0125 0.0983 1.0000 Uiso DR . . . . .

loop_
_atom_site_aniso_label
_atom_site_aniso_U_11
_atom_site_aniso_U_22
_atom_site_aniso_U_33
_atom_site_aniso_U_23
_atom_site_aniso_U_13
_atom_site_aniso_U_12
Yb1 0.07608(15) 0.07053(13) 0.07746(15) 0.00662(19) 0.01913(10) -0.00591(17)
F171 0.2517(7) 0.1434(7) 0.1845(7) 0.0151(7) 0.0111(7) -0.0893(7)
F172 0.2550(7) 0.1490(7) 0.1898(7) 0.0128(7) -0.0059(7) -0.0701(7)
F181 0.2769(7) 0.1519(7) 0.2010(7) 0.0150(7) -0.0051(7) -0.0520(7)
F182 0.2784(7) 0.1571(7) 0.1940(7) 0.0165(7) -0.0005(7) -0.0568(7)
F191 0.2863(7) 0.1661(7) 0.2032(7) 0.0121(7) -0.0114(7) -0.0536(7)
F192 0.2855(7) 0.1726(7) 0.2076(7) 0.0084(7) -0.0150(7) -0.0517(7)
F193 0.2929(7) 0.1701(7) 0.2057(7) 0.0108(7) -0.0078(7) -0.0527(7)
F271 0.218(9) 0.265(10) 0.275(10) 0.020(9) 0.100(9) 0.031(10)
F272 0.244(10) 0.266(11) 0.276(10) 0.006(10) 0.112(9) 0.040(10)
F281 0.230(10) 0.287(12) 0.292(12) 0.001(11) 0.084(11) 0.042(10)
F282 0.235(11) 0.278(11) 0.292(12) -0.013(10) 0.088(10) 0.033(10)
F291 0.224(12) 0.268(12) 0.286(13) -0.005(11) 0.061(11) 0.055(10)
F292 0.230(12) 0.270(12) 0.288(12) -0.005(11) 0.073(10) 0.057(10)
F293 0.217(11) 0.261(12) 0.283(12) 0.000(11) 0.081(11) 0.051(9)
F371 0.262(9) 0.309(11) 0.247(9) -0.057(9) 0.036(9) 0.100(9)
F372 0.265(11) 0.309(10) 0.246(9) -0.048(9) 0.023(9) 0.097(10)
F381 0.278(11) 0.326(11) 0.241(10) -0.037(10) 0.037(10) 0.101(10)
F382 0.268(11) 0.317(11) 0.239(9) -0.046(10) 0.026(9) 0.103(10)
F391 0.284(12) 0.338(13) 0.262(11) -0.035(11) -0.003(11) 0.096(11)
F392 0.271(12) 0.344(13) 0.252(11) -0.042(11) 0.025(10) 0.099(10)
F393 0.291(13) 0.336(13) 0.261(11) -0.029(11) 0.005(10) 0.097(11)
F471 0.264(9) 0.310(11) 0.233(9) -0.045(9) 0.043(9) 0.096(9)
F472 0.276(10) 0.312(11) 0.224(9) -0.060(8) 0.024(9) 0.088(10)
F481 0.277(12) 0.331(12) 0.269(11) -0.032(9) 0.021(10) 0.088(10)
F482 0.284(11) 0.325(12) 0.260(11) -0.039(10) 0.026(11) 0.089(10)
F491 0.297(12) 0.343(14) 0.262(12) -0.054(10) 0.026(12) 0.103(11)
F492 0.295(13) 0.356(14) 0.258(12) -0.040(10) 0.005(12) 0.100(12)
F493 0.296(13) 0.359(14) 0.257(12) -0.040(11) 0.018(12) 0.083(11)
F671 0.2620(7) 0.1493(7) 0.1888(7) 0.0137(7) 0.0093(7) -0.0833(7)
F672 0.2558(7) 0.1482(7) 0.1897(7) 0.0093(7) -0.0032(7) -0.0739(7)
F681 0.2916(7) 0.1606(7) 0.2151(7) -0.0072(7) -0.0054(7) -0.0453(7)
F682 0.2760(7) 0.1393(7) 0.1942(7) 0.0119(7) -0.0018(7) -0.0593(7)
F691 0.2793(7) 0.1521(7) 0.2062(7) 0.0108(7) -0.0010(7) -0.0563(7)
F692 0.2871(7) 0.1482(7) 0.2042(7) 0.0073(7) -0.0030(7) -0.0512(7)
F693 0.2842(7) 0.1494(7) 0.2071(7) 0.0085(7) -0.0013(7) -0.0531(7)
F771 0.298(12) 0.349(12) 0.287(10) -0.066(10) 0.049(10) 0.035(10)
F772 0.292(11) 0.367(12) 0.258(10) -0.082(10) 0.061(10) 0.037(9)
F781 0.325(13) 0.372(14) 0.238(9) -0.079(10) 0.033(10) 0.018(11)
F782 0.307(13) 0.366(13) 0.246(10) -0.078(10) 0.047(10) 0.014(11)
F791 0.312(14) 0.378(14) 0.251(10) -0.092(10) 0.020(10) 0.017(12)
F792 0.322(14) 0.387(15) 0.270(11) -0.089(11) 0.024(11) 0.019(12)
F793 0.323(13) 0.376(14) 0.237(9) -0.089(10) 0.041(10) 0.034(12)
O11 0.106(3) 0.114(3) 0.091(3) 0.023(3) 0.010(3) -0.020(3)
O12 0.128(4) 0.083(3) 0.095(3) 0.021(2) 0.007(3) -0.023(2)
O21 0.083(3) 0.101(3) 0.116(3) -0.015(3) 0.025(3) -0.003(2)
O22 0.095(3) 0.167(5) 0.154(4) -0.011(4) 0.033(3) -0.042(3)
O31 0.139(5) 0.150(5) 0.140(4) -0.051(3) 0.002(4) -0.014(3)
O32 0.205(7) 0.246(7) 0.205(6) -0.077(5) 0.017(5) 0.104(6)
N1 0.072(3) 0.079(3) 0.088(3) 0.005(2) 0.009(2) -0.017(2)
N2 0.105(4) 0.069(3) 0.101(3) 0.015(3) -0.016(3) -0.019(3)
N4 0.142(5) 0.067(3) 0.065(3) 0.007(2) -0.002(3) -0.017(3)
N5 0.237(9) 0.109(4) 0.106(4) 0.037(4) -0.034(5) -0.088(5)
N100 0.299(6) 0.299(6) 0.299(6) 0.199(6) 0.222(6) 0.199(6)
C3 0.127(5) 0.072(3) 0.090(4) 0.020(3) -0.011(4) -0.034(3)
C10 0.142(7) 0.104(5) 0.162(8) -0.019(5) 0.041(6) -0.057(5)
C11 0.142(7) 0.165(7) 0.068(4) 0.037(5) 0.027(5) -0.003(6)
C12 0.266(8) 0.131(6) 0.171(7) 0.030(6) 0.009(7) -0.074(6)
C13 0.245(10) 0.269(10) 0.115(6) 0.049(6) -0.030(6) -0.167(10)
C14 0.245(14) 0.268(12) 0.117(9) 0.043(10) -0.028(10) -0.174(13)
C15 0.245(14) 0.276(13) 0.136(10) 0.047(11) -0.020(10) -0.171(13)
C16 0.247(13) 0.270(13) 0.106(9) 0.045(10) -0.034(9) -0.163(13)
C17 0.259(4) 0.142(3) 0.183(4) 0.020(3) 0.003(4) -0.075(3)
C18 0.2756(7) 0.1551(7) 0.1967(7) 0.0135(7) -0.0037(7) -0.0608(7)
C19 0.2855(7) 0.1658(7) 0.2032(7) 0.0117(7) -0.0094(7) -0.0551(7)
C20 0.192(10) 0.287(15) 0.266(15) -0.004(11) 0.057(11) 0.012(9)
C21 0.164(8) 0.279(12) 0.235(11) -0.031(9) 0.092(9) 0.067(8)
C22 0.231(8) 0.249(9) 0.264(9) -0.007(8) 0.106(8) 0.029(8)
C23 0.297(9) 0.362(9) 0.273(7) -0.071(8) 0.052(8) 0.038(7)
C24 0.300(9) 0.372(11) 0.272(11) -0.058(10) 0.056(11) 0.043(9)
C25 0.303(11) 0.377(11) 0.289(9) -0.061(10) 0.046(11) 0.042(10)
C26 0.297(10) 0.373(11) 0.290(8) -0.056(10) 0.048(11) 0.039(11)
C27 0.240(6) 0.271(7) 0.272(7) 0.007(6) 0.102(6) 0.033(7)
C28 0.234(8) 0.276(9) 0.287(9) -0.003(8) 0.086(8) 0.038(8)
C29 0.226(9) 0.268(10) 0.285(10) -0.002(9) 0.076(8) 0.049(8)
C30 0.239(7) 0.284(9) 0.234(8) -0.060(7) 0.037(6) 0.075(8)
C31 0.206(7) 0.280(10) 0.228(9) -0.050(7) 0.062(7) 0.069(8)
C32 0.227(7) 0.279(7) 0.225(6) -0.066(6) 0.034(6) 0.095(7)
C33 0.234(8) 0.294(9) 0.267(8) -0.002(6) 0.056(6) 0.022(6)
C34 0.263(10) 0.298(11) 0.297(10) 0.002(9) 0.049(7) 0.025(10)
C35 0.243(10) 0.316(10) 0.284(10) -0.003(8) 0.071(9) 0.022(10)
C36 0.260(10) 0.312(9) 0.275(11) 0.009(10) 0.040(8) 0.034(10)
C37 0.263(7) 0.309(7) 0.237(5) -0.056(5) 0.034(6) 0.097(6)
C38 0.273(9) 0.321(9) 0.245(7) -0.043(8) 0.025(7) 0.100(8)
C39 0.280(10) 0.333(11) 0.251(9) -0.041(9) 0.018(8) 0.099(9)
C44 0.241(13) 0.274(12) 0.104(7) 0.045(9) -0.033(9) -0.160(12)
C45 0.246(12) 0.269(13) 0.120(9) 0.049(9) -0.026(9) -0.165(13)
C46 0.240(12) 0.274(13) 0.121(8) 0.044(9) -0.031(9) -0.165(12)
C48 0.279(9) 0.327(10) 0.257(8) -0.044(7) 0.025(8) 0.088(8)
C49 0.292(10) 0.347(11) 0.259(10) -0.046(8) 0.020(9) 0.094(9)
C54 0.269(8) 0.288(9) 0.275(10) 0.017(8) 0.092(9) 0.024(10)
C55 0.263(7) 0.281(10) 0.273(9) 0.016(9) 0.089(10) 0.020(10)
C56 0.254(8) 0.276(10) 0.264(8) 0.009(9) 0.104(9) 0.038(10)
C64 0.226(10) 0.283(12) 0.256(10) -0.014(8) 0.049(8) 0.025(7)
C65 0.214(10) 0.275(11) 0.249(11) -0.001(7) 0.061(8) 0.003(7)
C66 0.221(10) 0.278(11) 0.253(11) 0.017(8) 0.051(9) 0.005(7)
C68 0.2781(7) 0.1484(7) 0.2009(7) 0.0062(7) -0.0027(7) -0.0584(7)
C69 0.2828(7) 0.1494(7) 0.2046(7) 0.0085(7) -0.0019(7) -0.0551(7)
C78 0.310(10) 0.368(11) 0.251(7) -0.077(8) 0.040(8) 0.023(8)
C79 0.318(11) 0.378(12) 0.251(8) -0.084(9) 0.031(9) 0.023(9)
C100 0.299(6) 0.299(6) 0.299(6) 0.199(6) 0.222(6) 0.199(6)
C101 0.299(6) 0.299(6) 0.299(6) 0.199(6) 0.222(6) 0.199(6)

loop_
_atom_type_symbol
_atom_type_scat_dispersion_real
_atom_type_scat_dispersion_imag
_atom_type_scat_Cromer_Mann_a1
_atom_type_scat_Cromer_Mann_b1
_atom_type_scat_Cromer_Mann_a2
_atom_type_scat_Cromer_Mann_b2
_atom_type_scat_Cromer_Mann_a3
_atom_type_scat_Cromer_Mann_b3
_atom_type_scat_Cromer_Mann_a4
_atom_type_scat_Cromer_Mann_b4
_atom_type_scat_Cromer_Mann_c
_atom_type_scat_source
C 0.0033 0.0016 2.3100 20.8439 1.0200 10.2075 1.5886 0.5687 0.8650 51.6512 0.2156 'International Tables Vol C 4.2.6.8 and 6.1.1.4'
H 0.0000 0.0000 0.4930 10.5109 0.3229 26.1257 0.1402 3.1424 0.0408 57.7998 0.0030 'International Tables Vol C 4.2.6.8 and 6.1.1.4'
N 0.0061 0.0033 12.2126 0.0057 3.1322 9.8933 2.0125 28.9975 1.1663 0.5826 -11.5290 'International Tables Vol C 4.2.6.8 and 6.1.1.4'
O 0.0106 0.0060 3.0485 13.2771 2.2868 5.7011 1.5463 0.3239 0.8670 32.9089 0.2508 'International Tables Vol C 4.2.6.8 and 6.1.1.4'
F 0.0171 0.0103 3.5392 10.2825 2.6412 4.2944 1.5170 0.2615 1.0243 26.1476 0.2776 'International Tables Vol C 4.2.6.8 and 6.1.1.4'
Yb -0.3850 5.5486 28.6641 1.9889 15.4345 0.2571 15.3087 10.6647 2.9896 100.4170 7.5667 'International Tables Vol C 4.2.6.8 and 6.1.1.4'

loop_
_geom_angle_atom_site_label_1
_geom_angle_site_symmetry_1
_geom_angle_atom_site_label_2
_geom_angle_site_symmetry_2
_geom_angle_atom_site_label_3
_geom_angle_site_symmetry_3
_geom_angle
_geom_angle_publ_flag
O11 . Yb1 . O12 . 74.33(14) yes
O11 . Yb1 . O21 . 81.21(16) yes
O12 . Yb1 . O21 . 142.67(16) yes
O11 . Yb1 . O22 . 87.94(18) yes
O12 . Yb1 . O22 . 76.95(18) yes
O21 . Yb1 . O22 . 74.37(18) yes
O11 . Yb1 . O31 . 79.42(18) yes
O12 . Yb1 . O31 . 127.35(17) yes
O21 . Yb1 . O31 . 73.35(16) yes
O22 . Yb1 . O31 . 146.73(19) yes
O11 . Yb1 . O32 . 112.4(2) yes
O12 . Yb1 . O32 . 76.7(2) yes
O21 . Yb1 . O32 . 139.7(2) yes
O22 . Yb1 . O32 . 140.4(2) yes
O31 . Yb1 . O32 . 72.4(2) yes
O11 . Yb1 . N1 . 140.83(14) yes
O12 . Yb1 . N1 . 67.90(14) yes
O21 . Yb1 . N1 . 124.48(15) yes
O22 . Yb1 . N1 . 74.03(17) yes
O31 . Yb1 . N1 . 132.69(18) yes
O11 . Yb1 . N4 . 154.33(16) yes
O12 . Yb1 . N4 . 131.31(16) yes
O21 . Yb1 . N4 . 75.67(15) yes
O22 . Yb1 . N4 . 96.34(19) yes
O31 . Yb1 . N4 . 83.4(2) yes
O11 . Yb1 . N5 . 134.22(14) yes
O12 . Yb1 . N5 . 151.19(14) yes
O21 . Yb1 . N5 . 60.81(15) yes
O22 . Yb1 . N5 . 103.89(19) yes
O31 . Yb1 . N5 . 66.51(18) yes
O11 . Yb1 . C3 . 172.90(15) yes
O12 . Yb1 . C3 . 111.96(14) yes
O21 . Yb1 . C3 . 91.69(15) yes
O22 . Yb1 . C3 . 90.32(18) yes
O31 . Yb1 . C3 . 98.46(19) yes
O11 . Yb1 . C11 . 15.30(13) yes
O12 . Yb1 . C11 . 60.55(14) yes
O21 . Yb1 . C11 . 90.55(15) yes
O22 . Yb1 . C11 . 78.74(18) yes
O31 . Yb1 . C11 . 93.68(19) yes
O11 . Yb1 . C12 . 60.48(14) yes
O12 . Yb1 . C12 . 15.84(14) yes
O21 . Yb1 . C12 . 127.81(17) yes
O22 . Yb1 . C12 . 70.48(19) yes
O31 . Yb1 . C12 . 125.87(18) yes
O11 . Yb1 . C21 . 81.15(18) yes
O12 . Yb1 . C21 . 130.17(18) yes
O21 . Yb1 . C21 . 15.15(14) yes
O22 . Yb1 . C21 . 59.23(17) yes
O31 . Yb1 . C21 . 88.29(19) yes
O11 . Yb1 . C22 . 85.29(19) yes
O12 . Yb1 . C22 . 89.45(19) yes
O21 . Yb1 . C22 . 60.44(17) yes
O22 . Yb1 . C22 . 13.95(16) yes
O31 . Yb1 . C22 . 133.0(2) yes
O11 . Yb1 . C32 . 108.25(18) yes
O12 . Yb1 . C32 . 87.54(19) yes
O21 . Yb1 . C32 . 127.30(18) yes
O22 . Yb1 . C32 . 153.8(2) yes
O31 . Yb1 . C32 . 58.78(18) yes
O32 . Yb1 . N1 . 68.9(2) yes
O32 . Yb1 . N4 . 79.8(2) yes
N1 . Yb1 . N4 . 63.97(16) yes
O32 . Yb1 . N5 . 86.1(2) yes
N1 . Yb1 . N5 . 84.46(14) yes
N4 . Yb1 . N5 . 20.50(16) yes
O32 . Yb1 . C3 . 73.0(2) yes
N1 . Yb1 . C3 . 44.60(14) yes
N4 . Yb1 . C3 . 19.42(15) yes
N5 . Yb1 . C3 . 39.87(14) yes
O32 . Yb1 . C11 . 112.3(2) yes
N1 . Yb1 . C11 . 125.66(15) yes
N4 . Yb1 . C11 . 166.19(16) yes
N5 . Yb1 . C11 . 148.25(15) yes
C3 . Yb1 . C11 . 167.80(15) yes
O32 . Yb1 . C12 . 89.9(2) yes
N1 . Yb1 . C12 . 80.61(15) yes
N4 . Yb1 . C12 . 144.51(17) yes
N5 . Yb1 . C12 . 164.98(15) yes
C3 . Yb1 . C12 . 125.21(15) yes
O32 . Yb1 . C21 . 153.1(2) yes
N1 . Yb1 . C21 . 115.84(17) yes
N4 . Yb1 . C21 . 79.44(18) yes
N5 . Yb1 . C21 . 68.66(18) yes
C3 . Yb1 . C21 . 92.05(17) yes
O32 . Yb1 . C22 . 152.9(2) yes
N1 . Yb1 . C22 . 84.32(18) yes
N4 . Yb1 . C22 . 92.8(2) yes
N5 . Yb1 . C22 . 96.0(2) yes
C3 . Yb1 . C22 . 91.38(18) yes
O32 . Yb1 . C32 . 13.71(19) yes
N1 . Yb1 . C32 . 80.65(17) yes
N4 . Yb1 . C32 . 78.08(18) yes
N5 . Yb1 . C32 . 79.83(19) yes
C3 . Yb1 . C32 . 75.92(17) yes
C11 . Yb1 . C12 . 45.91(14) yes
C11 . Yb1 . C21 . 87.01(17) yes
C12 . Yb1 . C21 . 116.85(19) yes
C11 . Yb1 . C22 . 79.32(19) yes
C12 . Yb1 . C22 . 81.1(2) yes
C21 . Yb1 . C22 . 45.29(18) yes
C11 . Yb1 . C32 . 111.92(18) yes
C12 . Yb1 . C32 . 99.16(19) yes
C21 . Yb1 . C32 . 141.8(2) yes
C22 . Yb1 . C32 . 164.7(2) yes
Yb1 . O11 . C11 . 137.0(3) yes
Yb1 . O12 . C12 . 136.4(3) yes
Yb1 . O21 . C21 . 136.8(4) yes
Yb1 . O22 . C22 . 141.8(4) yes
Yb1 . O31 . C31 . 142.5(5) yes
Yb1 . O32 . C32 . 141.7(5) yes
Yb1 . N1 . N2 . 116.0(3) yes
Yb1 . N1 . H11 . 107.9 no
N2 . N1 . H11 . 107.8 no
Yb1 . N1 . H12 . 107.9 no
N2 . N1 . H12 . 107.7 no
H11 . N1 . H12 . 109.5 no
N1 . N2 . C3 . 117.7(5) yes
N1 . N2 . H21 . 121.8 no
C3 . N2 . H21 . 120.5 no
Yb1 . N4 . N5 . 121.2(4) yes
Yb1 . N4 . C3 . 122.2(4) yes
N5 . N4 . C3 . 116.4(5) yes
N4 . N5 . C3 2_665 119.2(5) yes
N4 . N5 . Yb1 . 38.3(3) yes
C3 2_665 N5 . Yb1 . 157.2(4) yes
N5 2_665 C3 . N2 . 115.6(6) yes
N5 2_665 C3 . N4 . 124.4(6) yes
N2 . C3 . N4 . 120.0(6) yes
N5 2_665 C3 . Yb1 . 162.5(5) yes
N2 . C3 . Yb1 . 81.6(4) yes
N4 . C3 . Yb1 . 38.4(3) yes
C11 . C10 . C12 . 127.2(5) yes
C11 . C10 . H101 . 118.2 no
C12 . C10 . H101 . 114.6 no
C10 . C11 . O11 . 119.1(4) yes
C10 . C11 . Yb1 . 92.4(3) yes
O11 . C11 . Yb1 . 27.7(2) yes
C10 . C11 . C13 . 123.8(5) yes
O11 . C11 . C13 . 117.1(5) yes
Yb1 . C11 . C13 . 142.4(4) yes
C10 . C12 . O12 . 119.5(4) yes
C10 . C12 . Yb1 . 93.7(3) yes
O12 . C12 . Yb1 . 27.7(2) yes
C10 . C12 . C17 . 118.8(5) yes
O12 . C12 . C17 . 121.7(5) yes
Yb1 . C12 . C17 . 146.4(4) yes
C11 . C13 . C14 . 113.7(7) yes
C11 . C13 . C15 . 113.4(7) yes
C14 . C13 . C15 . 106.6(6) yes
C11 . C13 . C16 . 112.0(6) yes
C14 . C13 . C16 . 105.0(7) yes
C15 . C13 . C16 . 105.5(7) yes
C11 . C13 . C44 . 113.7(6) yes
C11 . C13 . C45 . 112.6(6) yes
C44 . C13 . C45 . 105.2(7) yes
C11 . C13 . C46 . 113.3(6) yes
C44 . C13 . C46 . 106.1(6) yes
C45 . C13 . C46 . 105.2(6) yes
C13 . C14 . H141 . 109.1 no
C13 . C14 . H142 . 106.7 no
H141 . C14 . H142 . 109.5 no
C13 . C14 . H143 . 112.5 no
H141 . C14 . H143 . 109.5 no
H142 . C14 . H143 . 109.5 no
C13 . C15 . H151 . 110.9 no
C13 . C15 . H152 . 112.1 no
H151 . C15 . H152 . 109.5 no
C13 . C15 . H153 . 105.3 no
H151 . C15 . H153 . 109.5 no
H152 . C15 . H153 . 109.5 no
C13 . C16 . H161 . 110.8 no
C13 . C16 . H162 . 112.6 no
H161 . C16 . H162 . 109.5 no
C13 . C16 . H163 . 105.0 no
H161 . C16 . H163 . 109.5 no
H162 . C16 . H163 . 109.5 no
C12 . C17 . F172 . 107.7(5) yes
C12 . C17 . F171 . 111.8(6) yes
F172 . C17 . F171 . 102.7(6) yes
C12 . C17 . C18 . 113.3(5) yes
F172 . C17 . C18 . 108.9(6) yes
F171 . C17 . C18 . 111.7(6) yes
C12 . C17 . F672 . 108.6(6) yes
C12 . C17 . F671 . 111.9(6) yes
F672 . C17 . F671 . 103.2(6) yes
C12 . C17 . C68 . 112.8(5) yes
F672 . C17 . C68 . 109.6(6) yes
F671 . C17 . C68 . 110.3(6) yes
C17 . C18 . F181 . 109.1(7) yes
C17 . C18 . F182 . 113.8(9) yes
F181 . C18 . F182 . 100.8(7) yes
C17 . C18 . C19 . 116.0(6) yes
F181 . C18 . C19 . 106.4(7) yes
F182 . C18 . C19 . 109.4(6) yes
C18 . C19 . F192 . 109.51(10) yes
C18 . C19 . F191 . 109.51(10) yes
F192 . C19 . F191 . 108.6(6) yes
C18 . C19 . F193 . 109.48(10) yes
F192 . C19 . F193 . 110.2(6) yes
F191 . C19 . F193 . 109.5(6) yes
C21 . C20 . C22 . 126.5(6) yes
C21 . C20 . H201 . 117.5 no
C22 . C20 . H201 . 116.1 no
C20 . C21 . O21 . 120.4(6) yes
C20 . C21 . Yb1 . 92.3(4) yes
O21 . C21 . Yb1 . 28.1(3) yes
C20 . C21 . C23 . 121.4(7) yes
O21 . C21 . C23 . 118.2(7) yes
Yb1 . C21 . C23 . 146.2(6) yes
C20 . C22 . O22 . 120.2(5) yes
C20 . C22 . Yb1 . 95.9(4) yes
O22 . C22 . Yb1 . 24.3(3) yes
C20 . C22 . C27 . 114.3(6) yes
O22 . C22 . C27 . 125.5(6) yes
Yb1 . C22 . C27 . 149.8(5) yes
C21 . C23 . F771 . 107.8(7) yes
C21 . C23 . F772 . 110.5(8) yes
F771 . C23 . F772 . 101.7(7) yes
C21 . C23 . C78 . 114.6(6) yes
F771 . C23 . C78 . 109.2(7) yes
F772 . C23 . C78 . 112.2(11) yes
C21 . C23 . C24 . 113.2(8) yes
C21 . C23 . C25 . 113.9(8) yes
C24 . C23 . C25 . 105.4(7) yes
C21 . C23 . C26 . 112.7(8) yes
C24 . C23 . C26 . 105.3(7) yes
C25 . C23 . C26 . 105.6(7) yes
C23 . C24 . H241 . 113.4 no
C23 . C24 . H242 . 83.4 no
H241 . C24 . H242 . 109.5 no
C23 . C24 . H243 . 127.4 no
H241 . C24 . H243 . 109.5 no
H242 . C24 . H243 . 109.5 no
C23 . C25 . H251 . 113.3 no
C23 . C25 . H252 . 84.7 no
H251 . C25 . H252 . 109.5 no
C23 . C25 . H253 . 126.7 no
H251 . C25 . H253 . 109.5 no
H252 . C25 . H253 . 109.5 no
C23 . C26 . H261 . 111.2 no
C23 . C26 . H262 . 128.6 no
H261 . C26 . H262 . 109.5 no
C23 . C26 . H263 . 84.9 no
H261 . C26 . H263 . 109.5 no
H262 . C26 . H263 . 109.5 no
C22 . C27 . C54 . 112.7(7) yes
C22 . C27 . C55 . 113.4(7) yes
C54 . C27 . C55 . 105.4(7) yes
C22 . C27 . C56 . 112.8(7) yes
C54 . C27 . C56 . 105.6(7) yes
C55 . C27 . C56 . 106.2(7) yes
C22 . C27 . F271 . 109.9(7) yes
C22 . C27 . F272 . 117.7(11) yes
F271 . C27 . F272 . 102.7(8) yes
C22 . C27 . C28 . 112.4(6) yes
F271 . C27 . C28 . 101.9(12) yes
F272 . C27 . C28 . 110.7(8) yes
C27 . C28 . F282 . 110.1(8) yes
C27 . C28 . F281 . 111.0(8) yes
F282 . C28 . F281 . 102.9(7) yes
C27 . C28 . C29 . 113.0(6) yes
F282 . C28 . C29 . 109.1(8) yes
F281 . C28 . C29 . 110.3(7) yes
C28 . C29 . F291 . 109.50(10) yes
C28 . C29 . F292 . 109.49(10) yes
F291 . C29 . F292 . 109.9(7) yes
C28 . C29 . F293 . 109.49(10) yes
F291 . C29 . F293 . 109.0(7) yes
F292 . C29 . F293 . 109.4(7) yes
C31 . C30 . C32 . 127.2(6) yes
C31 . C30 . H301 . 114.3 no
C32 . C30 . H301 . 118.5 no
C30 . C31 . O31 . 117.6(6) yes
C30 . C31 . C33 . 125.3(7) yes
O31 . C31 . C33 . 117.0(7) yes
C30 . C32 . O32 . 118.4(5) yes
C30 . C32 . Yb1 . 93.9(4) yes
O32 . C32 . Yb1 . 24.6(3) yes
C30 . C32 . C37 . 116.0(6) yes
O32 . C32 . C37 . 125.6(6) yes
Yb1 . C32 . C37 . 150.1(5) yes
C31 . C33 . C34 . 112.8(7) yes
C31 . C33 . C35 . 113.7(7) yes
C34 . C33 . C35 . 105.9(7) yes
C31 . C33 . C36 . 113.0(7) yes
C34 . C33 . C36 . 105.3(7) yes
C35 . C33 . C36 . 105.4(7) yes
C31 . C33 . C64 . 112.9(8) yes
C31 . C33 . C65 . 113.1(8) yes
C64 . C33 . C65 . 104.3(8) yes
C31 . C33 . C66 . 114.4(8) yes
C64 . C33 . C66 . 105.8(7) yes
C65 . C33 . C66 . 105.5(7) yes
C33 . C34 . H341 . 113.0 no
C33 . C34 . H342 . 111.8 no
H341 . C34 . H342 . 109.5 no
C33 . C34 . H343 . 103.4 no
H341 . C34 . H343 . 109.5 no
H342 . C34 . H343 . 109.5 no
C33 . C35 . H351 . 112.9 no
C33 . C35 . H352 . 102.5 no
H351 . C35 . H352 . 109.5 no
C33 . C35 . H353 . 112.8 no
H351 . C35 . H353 . 109.5 no
H352 . C35 . H353 . 109.5 no
C33 . C36 . H361 . 111.6 no
C33 . C36 . H362 . 103.6 no
H361 . C36 . H362 . 109.5 no
C33 . C36 . H363 . 113.0 no
H361 . C36 . H363 . 109.5 no
H362 . C36 . H363 . 109.5 no
C32 . C37 . F371 . 109.4(6) yes
C32 . C37 . F372 . 110.2(6) yes
F371 . C37 . F372 . 102.3(6) yes
C32 . C37 . C38 . 114.5(5) yes
F371 . C37 . C38 . 109.9(7) yes
F372 . C37 . C38 . 109.9(6) yes
C32 . C37 . F472 . 109.0(6) yes
C32 . C37 . F471 . 111.3(6) yes
F472 . C37 . F471 . 102.9(7) yes
C32 . C37 . C48 . 113.2(5) yes
F472 . C37 . C48 . 109.3(6) yes
F471 . C37 . C48 . 110.5(7) yes
C37 . C38 . F381 . 110.2(7) yes
C37 . C38 . F382 . 110.1(7) yes
F381 . C38 . F382 . 102.7(7) yes
C37 . C38 . C39 . 114.3(6) yes
F381 . C38 . C39 . 108.9(7) yes
F382 . C38 . C39 . 110.1(7) yes
C38 . C39 . F391 . 109.51(10) yes
C38 . C39 . F392 . 109.51(10) yes
F391 . C39 . F392 . 108.6(7) yes
C38 . C39 . F393 . 109.48(10) yes
F391 . C39 . F393 . 110.0(7) yes
F392 . C39 . F393 . 109.7(7) yes
C13 . C44 . H441 . 108.6 no
C13 . C44 . H442 . 105.5 no
H441 . C44 . H442 . 109.5 no
C13 . C44 . H443 . 114.2 no
H441 . C44 . H443 . 109.5 no
H442 . C44 . H443 . 109.5 no
C13 . C45 . H451 . 112.4 no
C13 . C45 . H452 . 112.3 no
H451 . C45 . H452 . 109.5 no
C13 . C45 . H453 . 103.5 no
H451 . C45 . H453 . 109.5 no
H452 . C45 . H453 . 109.5 no
C13 . C46 . H461 . 110.2 no
C13 . C46 . H462 . 103.5 no
H461 . C46 . H462 . 109.5 no
C13 . C46 . H463 . 114.5 no
H461 . C46 . H463 . 109.5 no
H462 . C46 . H463 . 109.5 no
C37 . C48 . F481 . 109.1(7) yes
C37 . C48 . F482 . 110.0(8) yes
F481 . C48 . F482 . 102.4(8) yes
C37 . C48 . C49 . 115.2(7) yes
F481 . C48 . C49 . 109.9(7) yes
F482 . C48 . C49 . 109.5(7) yes
C48 . C49 . F491 . 109.50(10) yes
C48 . C49 . F492 . 109.49(10) yes
F491 . C49 . F492 . 110.2(7) yes
C48 . C49 . F493 . 109.49(10) yes
F491 . C49 . F493 . 109.1(7) yes
F492 . C49 . F493 . 109.0(7) yes
C27 . C54 . H541 . 111.0 no
C27 . C54 . H542 . 119.4 no
H541 . C54 . H542 . 109.5 no
C27 . C54 . H543 . 97.1 no
H541 . C54 . H543 . 109.5 no
H542 . C54 . H543 . 109.5 no
C27 . C55 . H551 . 112.4 no
C27 . C55 . H552 . 98.6 no
H551 . C55 . H552 . 109.5 no
C27 . C55 . H553 . 116.8 no
H551 . C55 . H553 . 109.5 no
H552 . C55 . H553 . 109.5 no
C27 . C56 . H561 . 106.7 no
C27 . C56 . H562 . 100.9 no
H561 . C56 . H562 . 109.5 no
C27 . C56 . H563 . 120.3 no
H561 . C56 . H563 . 109.5 no
H562 . C56 . H563 . 109.5 no
C33 . C64 . H641 . 112.6 no
C33 . C64 . H642 . 101.6 no
H641 . C64 . H642 . 109.5 no
C33 . C64 . H643 . 113.9 no
H641 . C64 . H643 . 109.5 no
H642 . C64 . H643 . 109.5 no
C33 . C65 . H651 . 113.8 no
C33 . C65 . H652 . 111.2 no
H651 . C65 . H652 . 109.5 no
C33 . C65 . H653 . 103.2 no
H651 . C65 . H653 . 109.5 no
H652 . C65 . H653 . 109.5 no
C33 . C66 . H661 . 105.8 no
C33 . C66 . H662 . 106.2 no
H661 . C66 . H662 . 109.5 no
C33 . C66 . H663 . 116.2 no
H661 . C66 . H663 . 109.5 no
H662 . C66 . H663 . 109.5 no
C17 . C68 . F682 . 109.1(7) yes
C17 . C68 . F681 . 108.7(7) yes
F682 . C68 . F681 . 101.5(7) yes
C17 . C68 . C69 . 115.9(5) yes
F682 . C68 . C69 . 109.7(6) yes
F681 . C68 . C69 . 110.9(6) yes
C68 . C69 . F693 . 109.54(10) yes
C68 . C69 . F692 . 109.50(10) yes
F693 . C69 . F692 . 108.4(6) yes
C68 . C69 . F691 . 109.50(10) yes
F693 . C69 . F691 . 109.3(6) yes
F692 . C69 . F691 . 110.5(7) yes
C23 . C78 . F781 . 109.1(7) yes
C23 . C78 . F782 . 109.7(7) yes
F781 . C78 . F782 . 103.4(8) yes
C23 . C78 . C79 . 113.8(6) yes
F781 . C78 . C79 . 110.6(7) yes
F782 . C78 . C79 . 109.6(7) yes
C78 . C79 . F793 . 109.49(10) yes
C78 . C79 . F792 . 109.51(10) yes
F793 . C79 . F792 . 109.2(7) yes
C78 . C79 . F791 . 109.50(10) yes
F793 . C79 . F791 . 110.0(7) yes
F792 . C79 . F791 . 109.1(7) yes
C101 . C100 . H1001 . 115.7 no
C101 . C100 . H1002 . 106.2 no
H1001 . C100 . H1002 . 109.5 no
C101 . C100 . H1003 . 106.3 no
H1001 . C100 . H1003 . 109.5 no
H1002 . C100 . H1003 . 109.5 no
C100 . C101 . N100 . 171.1(14) yes

loop_
_geom_bond_atom_site_label_1
_geom_bond_site_symmetry_1
_geom_bond_atom_site_label_2
_geom_bond_site_symmetry_2
_geom_bond_distance
_geom_bond_publ_flag
Yb1 . O11 . 2.235(5) yes
Yb1 . O12 . 2.195(4) yes
Yb1 . O21 . 2.296(4) yes
Yb1 . O22 . 2.164(5) yes
Yb1 . O31 . 2.234(6) yes
Yb1 . O32 . 2.243(6) yes
Yb1 . N1 . 2.515(4) yes
Yb1 . N4 . 2.403(5) yes
Yb1 . N5 . 3.318(6) yes
Yb1 . C3 . 3.274(6) yes
Yb1 . C11 . 3.278(5) yes
Yb1 . C12 . 3.250(5) yes
Yb1 . C21 . 3.343(7) yes
Yb1 . C22 . 3.256(7) yes
Yb1 . C32 . 3.340(7) yes
F171 . C17 . 1.350(7) yes
F172 . C17 . 1.393(7) yes
F181 . C18 . 1.376(8) yes
F182 . C18 . 1.384(8) yes
F191 . C19 . 1.367(8) yes
F192 . C19 . 1.370(8) yes
F193 . C19 . 1.361(8) yes
F271 . C27 . 1.366(8) yes
F272 . C27 . 1.363(8) yes
F281 . C28 . 1.358(8) yes
F282 . C28 . 1.369(9) yes
F291 . C29 . 1.369(8) yes
F292 . C29 . 1.366(8) yes
F293 . C29 . 1.364(8) yes
F371 . C37 . 1.375(7) yes
F372 . C37 . 1.367(7) yes
F381 . C38 . 1.374(8) yes
F382 . C38 . 1.364(8) yes
F391 . C39 . 1.373(8) yes
F392 . C39 . 1.372(8) yes
F393 . C39 . 1.355(8) yes
F471 . C37 . 1.359(7) yes
F472 . C37 . 1.376(7) yes
F481 . C48 . 1.372(8) yes
F482 . C48 . 1.373(8) yes
F491 . C49 . 1.368(8) yes
F492 . C49 . 1.365(8) yes
F493 . C49 . 1.366(8) yes
F671 . C17 . 1.353(7) yes
F672 . C17 . 1.376(7) yes
F681 . C68 . 1.377(8) yes
F682 . C68 . 1.382(8) yes
F691 . C69 . 1.354(8) yes
F692 . C69 . 1.367(8) yes
F693 . C69 . 1.377(8) yes
F771 . C23 . 1.387(8) yes
F772 . C23 . 1.364(8) yes
F781 . C78 . 1.366(8) yes
F782 . C78 . 1.364(8) yes
F791 . C79 . 1.365(8) yes
F792 . C79 . 1.363(8) yes
F793 . C79 . 1.363(8) yes
O11 . C11 . 1.268(6) yes
O12 . C12 . 1.287(6) yes
O21 . C21 . 1.276(7) yes
O22 . C22 . 1.268(7) yes
O31 . C31 . 1.279(7) yes
O32 . C32 . 1.277(7) yes
N1 . N2 . 1.368(6) yes
N1 . H11 . 0.950 no
N1 . H12 . 0.950 no
N2 . C3 . 1.326(7) yes
N2 . H21 . 0.950 no
N4 . N5 . 1.359(8) yes
N4 . C3 . 1.286(8) yes
N5 . C3 2_665 1.324(8) yes
N100 . C101 . 1.105(9) yes
C10 . C11 . 1.425(6) yes
C10 . C12 . 1.418(6) yes
C10 . H101 . 0.950 no
C11 . C13 . 1.440(7) yes
C12 . C17 . 1.437(5) yes
C13 . C14 . 1.529(8) yes
C13 . C15 . 1.523(8) yes
C13 . C16 . 1.542(8) yes
C13 . C44 . 1.528(7) yes
C13 . C45 . 1.542(8) yes
C13 . C46 . 1.530(8) yes
C14 . H141 . 0.950 no
C14 . H142 . 0.950 no
C14 . H143 . 0.950 no
C15 . H151 . 0.950 no
C15 . H152 . 0.950 no
C15 . H153 . 0.950 no
C16 . H161 . 0.950 no
C16 . H162 . 0.950 no
C16 . H163 . 0.950 no
C17 . C18 . 1.422(6) yes
C17 . C68 . 1.435(6) yes
C18 . C19 . 1.419(8) yes
C20 . C21 . 1.422(7) yes
C20 . C22 . 1.425(7) yes
C20 . H201 . 0.950 no
C21 . C23 . 1.431(7) yes
C22 . C27 . 1.437(5) yes
C23 . C78 . 1.421(7) yes
C23 . C24 . 1.535(8) yes
C23 . C25 . 1.527(8) yes
C23 . C26 . 1.537(8) yes
C24 . H241 . 0.950 no
C24 . H242 . 0.950 no
C24 . H243 . 0.950 no
C25 . H251 . 0.950 no
C25 . H252 . 0.950 no
C25 . H253 . 0.950 no
C26 . H261 . 0.950 no
C26 . H262 . 0.950 no
C26 . H263 . 0.950 no
C27 . C54 . 1.534(8) yes
C27 . C55 . 1.525(8) yes
C27 . C56 . 1.527(8) yes
C27 . C28 . 1.430(7) yes
C28 . C29 . 1.432(8) yes
C30 . C31 . 1.442(7) yes
C30 . C32 . 1.430(7) yes
C30 . H301 . 0.950 no
C31 . C33 . 1.434(7) yes
C32 . C37 . 1.428(5) yes
C33 . C34 . 1.535(8) yes
C33 . C35 . 1.527(6) yes
C33 . C36 . 1.535(8) yes
C33 . C64 . 1.534(8) yes
C33 . C65 . 1.547(14) yes
C33 . C66 . 1.527(8) yes
C34 . H341 . 0.950 no
C34 . H342 . 0.950 no
C34 . H343 . 0.950 no
C35 . H351 . 0.950 no
C35 . H352 . 0.950 no
C35 . H353 . 0.950 no
C36 . H361 . 0.950 no
C36 . H362 . 0.950 no
C36 . H363 . 0.950 no
C37 . C38 . 1.423(7) yes
C37 . C48 . 1.432(7) yes
C38 . C39 . 1.432(8) yes
C44 . H441 . 0.950 no
C44 . H442 . 0.950 no
C44 . H443 . 0.950 no
C45 . H451 . 0.950 no
C45 . H452 . 0.950 no
C45 . H453 . 0.950 no
C46 . H461 . 0.950 no
C46 . H462 . 0.950 no
C46 . H463 . 0.950 no
C48 . C49 . 1.419(8) yes
C54 . H541 . 0.950 no
C54 . H542 . 0.950 no
C54 . H543 . 0.950 no
C55 . H551 . 0.950 no
C55 . H552 . 0.950 no
C55 . H553 . 0.950 no
C56 . H561 . 0.950 no
C56 . H562 . 0.950 no
C56 . H563 . 0.950 no
C64 . H641 . 0.950 no
C64 . H642 . 0.950 no
C64 . H643 . 0.950 no
C65 . H651 . 0.950 no
C65 . H652 . 0.950 no
C65 . H653 . 0.950 no
C66 . H661 . 0.950 no
C66 . H662 . 0.950 no
C66 . H663 . 0.950 no
C68 . C69 . 1.419(7) yes
C78 . C79 . 1.431(8) yes
C100 . C101 . 1.452(9) yes
C100 . H1001 . 0.950 no
C100 . H1002 . 0.950 no
C100 . H1003 . 0.950 no

loop_
_geom_hbond_atom_site_label_D
_geom_hbond_site_symmetry_D
_geom_hbond_atom_site_label_H
_geom_hbond_site_symmetry_H
_geom_hbond_atom_site_label_A
_geom_hbond_site_symmetry_A
_geom_hbond_angle_DHA
_geom_hbond_distance_DH
_geom_hbond_distance_HA
_geom_hbond_distance_DA
_geom_hbond_publ_flag
N2 . H21 . N100 3_454 163 0.95 1.95 2.87(2) yes
C26 . H262 . C38 2_665 131 0.95 2.52 3.22(2) yes
C46 . H463 . N100 . 152 0.95 2.55 3.42(2) yes
